data_4321579
loop_
_publ_author_name
'Zhaohui Li'
'Zhi-Heng Loh'
'K. F. Mok'
'T. S. Andy Hor'

_publ_section_title
;
 Structural, Dynamic, and Theoretical Studies of
 [AunPt2(PPh3)4(\m-S)2-n(\m3-S)nL][PF6] [n = 1, L = PPh3; n = 2, L =
 Ph2PCH2PPh2, (C5H4PPh2)2Fe]
;
_journal_name_full 'Inorganic Chemistry'
_journal_page_first 5299
_journal_page_last 5305
_journal_paper_doi 10.1021/ic991416k
_journal_volume 39
_journal_year 2000
_chemical_formula_sum 'C97 H82 Au2 F12 P8 Pt2 S2'
_chemical_formula_weight 2571.62
_chemical_name_systematic
; 
 ? 
;
_space_group_IT_number 33
_symmetry_cell_setting orthorhombic
_symmetry_space_group_name_Hall 'P 2c -2n'
_symmetry_space_group_name_H-M 'P n a 21'
_atom_sites_solution_hydrogens geom
_atom_sites_solution_primary direct
_atom_sites_solution_secondary difmap
_audit_creation_method SHELXL
_cell_angle_alpha 90.00
_cell_angle_beta 90.00
_cell_angle_gamma 90.00
_cell_formula_units_Z 4
_cell_length_a 31.950(2)
_cell_length_b 16.0157(8)
_cell_length_c 18.8460(9)
_cell_measurement_temperature 293(2)
_cell_volume 9643.5(9)
_computing_cell_refinement 'Siemens XSCANS'
_computing_data_collection 'Siemens XSCANS'
_computing_data_reduction 'Siemens SHELXTL'
_computing_molecular_graphics 'Siemens SHELXTL'
_computing_publication_material 'Siemens SHELXTL'
_computing_structure_refinement 'SHELXL-93 (Sheldrick, 1993)'
_computing_structure_solution 'SHELXS-86 (Sheldrick, 1990)'
_diffrn_ambient_temperature 293(2)
_diffrn_measurement_device 'Siemens P4'
_diffrn_measurement_method '\w scans'
_diffrn_radiation_monochromator graphite
_diffrn_radiation_source 'fine-focus sealed tube'
_diffrn_radiation_type MoK\a
_diffrn_radiation_wavelength 0.71073
_diffrn_reflns_av_R_equivalents 0.0477
_diffrn_reflns_av_sigmaI/netI 0.0577
_diffrn_reflns_limit_h_max 39
_diffrn_reflns_limit_h_min -42
_diffrn_reflns_limit_k_max 20
_diffrn_reflns_limit_k_min -20
_diffrn_reflns_limit_l_max 19
_diffrn_reflns_limit_l_min -24
_diffrn_reflns_number 59290
_diffrn_reflns_theta_max 27.96
_diffrn_reflns_theta_min 1.67
_exptl_absorpt_coefficient_mu 6.169
_exptl_absorpt_correction_T_max 0.894
_exptl_absorpt_correction_T_min 0.598
_exptl_absorpt_correction_type 'Sadabs (Sheldrick, 1996)'
_exptl_crystal_colour Yellow
_exptl_crystal_density_diffrn 1.771
_exptl_crystal_description 'Crystal fragment in capillary'
_exptl_crystal_F_000 4952
_exptl_crystal_size_max 0.20
_exptl_crystal_size_mid 0.16
_exptl_crystal_size_min 0.06
_refine_diff_density_max 1.186
_refine_diff_density_min -0.942
_refine_diff_density_rms 0.170
_refine_ls_abs_structure_details 'Flack H D (1983), Acta Cryst. A39, 876-881'
_refine_ls_abs_structure_Flack 0.00
_refine_ls_extinction_method none
_refine_ls_goodness_of_fit_all 1.033
_refine_ls_goodness_of_fit_obs 1.060
_refine_ls_matrix_type full
_refine_ls_number_parameters 1048
_refine_ls_number_reflns 17934
_refine_ls_number_restraints 1
_refine_ls_restrained_S_all 1.069
_refine_ls_restrained_S_obs 1.060
_refine_ls_R_factor_all 0.0763
_refine_ls_R_factor_obs 0.0478
_refine_ls_shift/esd_max 0.067
_refine_ls_shift/esd_mean 0.004
_refine_ls_structure_factor_coef Fsqd
_refine_ls_weighting_details 'w=1/[\s^2^(Fo^2^)+(0.0783P)^2^+7.3165P] where P=(Fo^2^+2Fc^2^)/3'
_refine_ls_weighting_scheme calc
_refine_ls_wR_factor_all 0.1403
_refine_ls_wR_factor_obs 0.1196
_reflns_number_observed 13470
_reflns_number_total 17938
_reflns_observed_criterion >2sigma(I)
_cod_data_source_file ic991416k_3.cif
_cod_data_source_block complex3b
_cod_depositor_comments
;
The following automatic conversions were performed:

'_refine_ls_weighting_scheme' value 'calc
w=1/[\s^2^(Fo^2^)+(0.0783P)^2^+7.3165P] where P=(Fo^2^+2Fc^2^)/3' was
changed to 'calc'. New tag '_refine_ls_weighting_details' was
created. The value of the new tag was set to
'w=1/[\s^2^(Fo^2^)+(0.0783P)^2^+7.3165P] where P=(Fo^2^+2Fc^2^)/3'.

Automatic conversion script
Id: cif_fix_values 3143 2015-03-26 13:38:13Z robertas 
;
_cod_original_cell_volume 9643.6(8)
_cod_database_code 4321579

loop_
_symmetry_equiv_pos_as_xyz
'x, y, z'
'-x, -y, z+1/2'
'x+1/2, -y+1/2, z'
'-x+1/2, y+1/2, z+1/2'

loop_
_atom_site_aniso_label
_atom_site_aniso_U_11
_atom_site_aniso_U_22
_atom_site_aniso_U_33
_atom_site_aniso_U_23
_atom_site_aniso_U_13
_atom_site_aniso_U_12
Pt1 0.0356(2) 0.0361(2) 0.0411(2) 0.0006(2) -0.0015(2) 0.0032(2)
Pt2 0.0356(2) 0.0360(2) 0.0340(2) 0.0008(2) -0.0031(2) 0.0040(2)
Au3 0.0427(3) 0.0514(3) 0.0482(3) -0.0022(3) 0.0079(2) -0.0027(2)
Au4 0.0443(3) 0.0414(2) 0.0478(3) -0.0027(2) 0.0068(2) -0.0006(2)
S1 0.043(2) 0.045(2) 0.034(2) 0.0004(13) 0.0001(12) 0.0048(13)
S2 0.041(2) 0.0373(15) 0.038(2) 0.0030(12) -0.0046(12) 0.0045(12)
P1 0.052(2) 0.046(2) 0.049(2) 0.006(2) -0.0066(15) 0.0070(15)
P2 0.046(2) 0.049(2) 0.054(2) -0.005(2) 0.007(2) 0.0082(15)
P3 0.048(2) 0.042(2) 0.041(2) -0.0003(14) -0.0093(15) 0.0078(14)
P4 0.036(2) 0.041(2) 0.043(2) -0.0001(13) 0.0006(13) 0.0017(12)
P5 0.044(2) 0.052(2) 0.061(2) -0.006(2) 0.011(2) -0.0041(13)
P6 0.044(2) 0.044(2) 0.056(2) -0.007(2) 0.0057(15) -0.0017(14)
C1 0.046(8) 0.072(9) 0.087(13) 0.031(9) 0.008(8) 0.007(7)
C2 0.079(13) 0.153(21) 0.104(18) 0.084(17) -0.004(11) -0.010(13)
C3 0.106(20) 0.142(23) 0.192(33) 0.109(23) 0.000(19) -0.029(17)
C4 0.087(17) 0.098(16) 0.223(35) 0.056(20) 0.070(20) -0.001(13)
C5 0.068(11) 0.089(13) 0.122(18) 0.012(14) 0.023(11) -0.004(9)
C6 0.045(8) 0.060(8) 0.089(13) 0.010(8) 0.014(8) 0.010(6)
C7 0.104(14) 0.071(11) 0.052(10) -0.013(8) -0.026(9) 0.057(10)
C8 0.119(18) 0.118(18) 0.080(16) 0.002(14) -0.017(13) 0.064(14)
C9 0.243(41) 0.184(32) 0.046(13) -0.021(18) -0.051(20) 0.134(31)
C10 0.147(30) 0.107(22) 0.153(35) -0.034(21) -0.093(28) 0.037(19)
C11 0.156(28) 0.105(19) 0.108(22) -0.019(17) -0.070(21) 0.000(16)
C12 0.125(18) 0.057(10) 0.116(19) 0.006(11) -0.053(15) -0.010(11)
C13 0.057(9) 0.051(8) 0.080(11) 0.015(8) 0.002(7) 0.014(7)
C14 0.073(13) 0.086(14) 0.179(28) 0.009(16) -0.039(15) 0.002(11)
C15 0.083(17) 0.148(26) 0.284(47) 0.073(30) -0.041(22) 0.059(18)
C16 0.118(23) 0.089(17) 0.241(43) 0.031(24) 0.016(25) 0.045(17)
C17 0.129(20) 0.094(15) 0.093(16) -0.011(12) -0.012(13) 0.046(15)
C18 0.124(16) 0.053(9) 0.087(14) 0.005(9) -0.019(11) 0.027(10)
C19 0.077(11) 0.055(9) 0.075(12) -0.021(8) -0.014(9) 0.007(8)
C20 0.158(23) 0.096(16) 0.103(19) -0.040(14) 0.051(16) 0.007(15)
C21 0.175(29) 0.114(21) 0.128(25) -0.091(20) -0.017(20) 0.028(19)
C22 0.160(28) 0.074(15) 0.157(31) -0.028(17) -0.062(23) 0.014(16)
C23 0.082(13) 0.072(11) 0.111(17) 0.009(12) -0.035(12) -0.003(10)
C24 0.055(10) 0.051(9) 0.118(16) 0.011(9) -0.022(10) -0.008(7)
C25 0.060(9) 0.060(9) 0.061(10) -0.009(7) 0.023(8) 0.003(7)
C26 0.095(14) 0.126(18) 0.028(8) 0.003(9) 0.006(8) 0.024(11)
C27 0.124(20) 0.101(18) 0.099(19) -0.008(15) -0.006(15) -0.016(15)
C28 0.219(34) 0.146(25) 0.044(12) 0.035(13) -0.030(17) 0.048(23)
C29 0.104(18) 0.143(22) 0.109(20) 0.060(17) 0.007(15) -0.035(15)
C30 0.112(16) 0.094(14) 0.084(15) 0.038(12) 0.010(12) -0.023(12)
C31 0.056(9) 0.078(11) 0.078(12) 0.030(9) 0.021(9) 0.028(8)
C32 0.041(8) 0.107(13) 0.082(12) 0.000(11) 0.003(9) 0.001(8)
C33 0.112(24) 0.126(24) 0.119(22) -0.010(20) -0.011(17) -0.017(17)
C34 0.133(33) 0.174(43) 0.205(55) 0.084(39) -0.022(30) -0.056(31)
C35 0.154(29) 0.162(29) 0.266(51) 0.136(32) 0.148(33) 0.137(26)
C36 0.103(17) 0.111(18) 0.137(24) 0.007(16) 0.053(16) 0.026(14)
C37 0.061(9) 0.056(8) 0.061(9) -0.014(7) -0.028(7) 0.020(7)
C38 0.050(9) 0.060(9) 0.074(11) -0.003(8) -0.020(7) 0.005(7)
C39 0.060(11) 0.106(15) 0.091(15) -0.012(12) -0.002(10) 0.009(10)
C40 0.058(12) 0.126(19) 0.130(21) 0.021(16) -0.001(12) 0.013(12)
C41 0.112(20) 0.113(18) 0.134(23) 0.015(17) -0.012(16) 0.072(16)
C42 0.070(11) 0.075(11) 0.093(14) 0.016(10) -0.007(10) 0.027(9)
C43 0.067(9) 0.033(6) 0.051(8) -0.001(6) -0.002(7) 0.003(6)
C44 0.062(9) 0.040(7) 0.057(9) -0.002(6) -0.015(7) 0.007(6)
C45 0.095(14) 0.060(10) 0.093(15) -0.014(9) -0.018(11) 0.016(9)
C46 0.092(14) 0.068(11) 0.098(16) -0.027(10) -0.016(12) -0.008(10)
C47 0.109(15) 0.086(12) 0.051(10) -0.021(9) -0.043(9) 0.006(11)
C48 0.076(11) 0.056(9) 0.070(11) -0.001(8) -0.023(8) 0.009(8)
C49 0.060(8) 0.053(8) 0.041(8) 0.002(6) -0.007(6) 0.010(6)
C50 0.104(14) 0.048(9) 0.076(12) 0.013(8) -0.013(10) 0.000(8)
C51 0.099(14) 0.073(11) 0.078(14) 0.014(10) -0.006(11) -0.007(10)
C52 0.098(15) 0.078(13) 0.098(17) 0.023(12) 0.004(12) -0.025(11)
C53 0.072(12) 0.142(20) 0.070(13) 0.021(13) 0.013(10) 0.004(13)
C54 0.082(12) 0.070(11) 0.067(11) 0.001(9) -0.021(9) -0.007(9)
C55 0.057(8) 0.041(7) 0.048(7) 0.000(6) -0.015(6) -0.007(6)
C56 0.065(9) 0.040(7) 0.068(10) 0.000(7) -0.004(7) 0.007(6)
C57 0.164(21) 0.035(8) 0.074(14) -0.005(8) -0.045(13) 0.011(10)
C58 0.062(10) 0.043(9) 0.126(17) -0.004(10) -0.020(10) -0.015(7)
C59 0.035(7) 0.070(10) 0.120(16) 0.034(11) -0.005(9) -0.010(6)
C60 0.057(9) 0.051(8) 0.105(14) 0.007(9) 0.014(9) -0.003(6)
C61 0.037(7) 0.043(7) 0.061(9) -0.013(6) 0.018(6) -0.006(5)
C62 0.053(9) 0.054(8) 0.112(16) 0.003(9) -0.011(9) 0.004(7)
C63 0.075(12) 0.052(9) 0.126(20) 0.017(11) 0.007(11) 0.001(8)
C64 0.075(11) 0.054(9) 0.116(17) -0.013(10) 0.022(11) 0.010(8)
C65 0.085(13) 0.041(8) 0.196(28) -0.006(12) 0.034(15) -0.015(8)
C66 0.061(10) 0.045(8) 0.113(15) 0.003(9) 0.019(9) 0.002(7)
C67 0.046(8) 0.065(9) 0.042(7) -0.006(7) 0.003(6) -0.008(6)
C68 0.097(14) 0.129(17) 0.042(9) -0.018(10) -0.003(9) -0.004(12)
C69 0.123(20) 0.166(26) 0.056(14) -0.034(16) -0.004(13) -0.029(19)
C70 0.081(16) 0.264(41) 0.057(14) -0.007(22) -0.009(11) -0.038(22)
C71 0.095(16) 0.147(22) 0.077(15) 0.047(15) 0.001(12) 0.011(14)
C72 0.072(11) 0.090(12) 0.049(9) 0.019(8) 0.004(8) -0.010(9)
C73 0.074(11) 0.067(10) 0.082(13) 0.002(9) 0.023(9) -0.003(9)
C74 0.116(20) 0.087(15) 0.131(22) 0.045(15) 0.010(17) -0.007(13)
C75 0.158(26) 0.128(21) 0.134(24) 0.061(19) -0.037(20) -0.052(20)
C76 0.178(30) 0.066(13) 0.129(24) 0.022(15) 0.030(21) 0.006(17)
C77 0.126(21) 0.076(15) 0.132(23) -0.017(15) 0.038(18) -0.017(13)
C78 0.100(14) 0.053(9) 0.116(16) -0.003(11) 0.051(13) -0.014(9)
C79 0.049(8) 0.059(8) 0.091(14) -0.032(8) 0.029(8) -0.020(6)
C80 0.067(12) 0.119(17) 0.118(18) -0.054(14) -0.027(12) 0.029(11)
C81 0.078(16) 0.115(18) 0.207(39) -0.020(22) -0.049(19) 0.019(14)
C82 0.056(14) 0.118(21) 0.290(53) -0.105(27) 0.014(22) 0.011(14)
C83 0.088(19) 0.086(16) 0.249(45) -0.043(21) 0.116(25) -0.018(15)
C84 0.066(12) 0.103(15) 0.126(21) -0.004(14) 0.021(12) 0.009(11)
C85 0.046(7) 0.060(8) 0.058(9) -0.018(7) 0.017(6) -0.017(6)
C86 0.073(10) 0.036(6) 0.046(8) -0.007(6) 0.009(7) 0.006(6)
C87 0.063(10) 0.072(10) 0.058(10) -0.001(8) -0.001(7) -0.005(8)
C88 0.122(17) 0.081(13) 0.067(13) 0.000(11) 0.006(11) 0.013(12)
C89 0.088(13) 0.129(18) 0.047(10) -0.009(11) 0.003(9) 0.051(13)
C90 0.112(17) 0.090(14) 0.077(14) -0.016(12) 0.000(12) -0.013(12)
C91 0.088(13) 0.081(12) 0.065(11) -0.006(9) 0.013(9) -0.013(10)
C92 0.060(9) 0.049(7) 0.050(8) -0.003(6) 0.012(6) -0.011(6)
C93 0.061(9) 0.055(9) 0.078(12) 0.005(8) 0.008(8) -0.009(7)
C94 0.092(14) 0.090(13) 0.079(15) 0.012(11) -0.003(10) 0.014(11)
C95 0.132(19) 0.048(9) 0.121(21) 0.022(11) 0.007(15) 0.015(11)
C96 0.105(17) 0.035(9) 0.196(30) 0.004(12) -0.005(17) 0.000(10)
C97 0.074(12) 0.056(10) 0.136(20) 0.015(11) -0.020(12) -0.014(8)
P7 0.089(3) 0.058(2) 0.060(3) -0.005(2) -0.011(2) 0.004(2)
P8 0.054(3) 0.091(3) 0.099(4) -0.014(3) 0.005(2) -0.004(2)

loop_
_atom_site_label
_atom_site_type_symbol
_atom_site_fract_x
_atom_site_fract_y
_atom_site_fract_z
_atom_site_U_iso_or_equiv
_atom_site_thermal_displace_type
_atom_site_occupancy
_atom_site_calc_flag
_atom_site_refinement_flags
_atom_site_disorder_group
Pt1 Pt 0.125684(12) 1.05144(3) 0.23687(3) 0.03761(10) Uani 1 d . .
Pt2 Pt 0.217873(12) 0.94882(2) 0.23771(3) 0.03518(9) Uani 1 d . .
Au3 Au 0.10959(2) 0.85705(3) 0.27483(3) 0.04743(13) Uani 1 d . .
Au4 Au 0.145241(15) 0.85803(3) 0.13301(3) 0.04451(12) Uani 1 d . .
S1 S 0.15841(10) 0.9547(2) 0.3150(2) 0.0407(6) Uani 1 d . .
S2 S 0.17044(9) 0.9914(2) 0.1510(2) 0.0387(6) Uani 1 d . .
P1 P 0.10404(11) 1.1361(2) 0.1475(2) 0.0491(8) Uani 1 d . .
P2 P 0.09226(11) 1.1107(2) 0.3339(2) 0.0494(8) Uani 1 d . .
P3 P 0.25512(11) 0.9195(2) 0.3401(2) 0.0440(7) Uani 1 d . .
P4 P 0.27163(10) 0.9499(2) 0.1589(2) 0.0399(7) Uani 1 d . .
P5 P 0.05802(10) 0.7677(2) 0.2427(3) 0.0522(8) Uani 1 d . .
P6 P 0.11495(11) 0.7322(2) 0.1163(2) 0.0481(8) Uani 1 d . .
C1 C 0.1449(5) 1.2069(10) 0.1209(10) 0.068(5) Uani 1 d . .
C2 C 0.1357(7) 1.2770(16) 0.0779(13) 0.112(9) Uani 1 d . .
H2A H 0.1085(7) 1.2846(16) 0.0617(13) 0.134 Uiso 1 calc R .
C3 C 0.1649(9) 1.3320(17) 0.0601(18) 0.147(13) Uani 1 d . .
H3A H 0.1591(9) 1.3714(17) 0.0252(18) 0.176 Uiso 1 calc R .
C4 C 0.2041(8) 1.3316(15) 0.0929(19) 0.136(12) Uani 1 d . .
H4A H 0.2224(8) 1.3765(15) 0.0885(19) 0.164 Uiso 1 calc R .
C5 C 0.2144(6) 1.2635(12) 0.1312(13) 0.093(6) Uani 1 d . .
H5A H 0.2418(6) 1.2570(12) 0.1468(13) 0.111 Uiso 1 calc R .
C6 C 0.1852(4) 1.2038(9) 0.1476(10) 0.065(4) Uani 1 d . .
H6A H 0.1927(4) 1.1601(9) 0.1774(10) 0.078 Uiso 1 calc R .
C7 C 0.0914(7) 1.0656(11) 0.0715(9) 0.076(6) Uani 1 d . .
C8 C 0.1160(8) 1.0653(16) 0.0097(13) 0.106(8) Uani 1 d . .
H8A H 0.1375(8) 1.1036(16) 0.0033(13) 0.127 Uiso 1 calc R .
C9 C 0.1069(14) 1.0054(25) -0.0418(13) 0.158(17) Uani 1 d . .
H9A H 0.1229(14) 1.0013(25) -0.0829(13) 0.189 Uiso 1 calc R .
C10 C 0.0742(12) 0.9532(19) -0.0304(24) 0.136(15) Uani 1 d . .
H10A H 0.0673(12) 0.9162(19) -0.0666(24) 0.163 Uiso 1 calc R .
C11 C 0.0505(11) 0.9505(16) 0.0300(18) 0.123(11) Uani 1 d . .
H11A H 0.0292(11) 0.9120(16) 0.0373(18) 0.147 Uiso 1 calc R .
C12 C 0.0609(8) 1.0073(12) 0.0764(14) 0.099(7) Uani 1 d . .
H12A H 0.0453(8) 1.0078(12) 0.1181(14) 0.119 Uiso 1 calc R .
C13 C 0.0604(5) 1.2072(9) 0.1547(9) 0.063(4) Uani 1 d . .
C14 C 0.0233(6) 1.2000(14) 0.1172(16) 0.113(9) Uani 1 d . .
H14A H 0.0198(6) 1.1547(14) 0.0869(16) 0.135 Uiso 1 calc R .
C15 C -0.0086(8) 1.2580(22) 0.1231(24) 0.171(16) Uani 1 d . .
H15A H -0.0336(8) 1.2504(22) 0.0988(24) 0.206 Uiso 1 calc R .
C16 C -0.0030(10) 1.3237(19) 0.1633(23) 0.149(14) Uani 1 d . .
H16A H -0.0245(10) 1.3628(19) 0.1657(23) 0.179 Uiso 1 calc R .
C17 C 0.0337(9) 1.3387(14) 0.2031(13) 0.106(8) Uani 1 d . .
H17A H 0.0365(9) 1.3855(14) 0.2319(13) 0.127 Uiso 1 calc R .
C18 C 0.0663(7) 1.2777(10) 0.1966(11) 0.088(6) Uani 1 d . .
H18A H 0.0914(7) 1.2854(10) 0.2204(11) 0.106 Uiso 1 calc R .
C19 C 0.1202(5) 1.2050(10) 0.3629(10) 0.069(5) Uani 1 d . .
C20 C 0.1140(8) 1.2451(15) 0.4246(14) 0.119(9) Uani 1 d . .
H20A H 0.0938(8) 1.2240(15) 0.4554(14) 0.143 Uiso 1 calc R .
C21 C 0.1361(10) 1.3173(18) 0.4457(17) 0.139(12) Uani 1 d . .
H21A H 0.1316(10) 1.3415(18) 0.4899(17) 0.167 Uiso 1 calc R .
C22 C 0.1657(11) 1.3521(15) 0.3970(20) 0.130(11) Uani 1 d . .
H22A H 0.1790(11) 1.4027(15) 0.4059(20) 0.156 Uiso 1 calc R .
C23 C 0.1734(6) 1.3081(12) 0.3380(13) 0.088(6) Uani 1 d . .
H23A H 0.1945(6) 1.3264(12) 0.3078(13) 0.106 Uiso 1 calc R .
C24 C 0.1518(5) 1.2375(9) 0.3199(12) 0.075(5) Uani 1 d . .
H24A H 0.1584(5) 1.2104(9) 0.2777(12) 0.089 Uiso 1 calc R .
C25 C 0.0915(5) 1.0441(9) 0.4153(9) 0.060(4) Uani 1 d . .
C26 C 0.1250(7) 1.0481(13) 0.4598(9) 0.083(6) Uani 1 d . .
H26A H 0.1478(7) 1.0819(13) 0.4489(9) 0.099 Uiso 1 calc R .
C27 C 0.1249(9) 1.0011(16) 0.5218(15) 0.108(8) Uani 1 d . .
H27A H 0.1470(9) 1.0039(16) 0.5540(15) 0.130 Uiso 1 calc R .
C28 C 0.0921(12) 0.9518(18) 0.5333(12) 0.136(12) Uani 1 d . .
H28A H 0.0920(12) 0.9190(18) 0.5740(12) 0.164 Uiso 1 calc R .
C29 C 0.0577(8) 0.9465(15) 0.4879(15) 0.119(9) Uani 1 d . .
H29A H 0.0357(8) 0.9107(15) 0.4988(15) 0.142 Uiso 1 calc R .
C30 C 0.0562(7) 0.9946(13) 0.4265(12) 0.097(7) Uani 1 d . .
H30A H 0.0335(7) 0.9938(13) 0.3956(12) 0.116 Uiso 1 calc R .
C31 C 0.0363(5) 1.1347(11) 0.3204(10) 0.071(5) Uani 1 d . .
C32 C 0.0134(5) 1.0836(13) 0.2782(11) 0.077(5) Uani 1 d . .
H32A H 0.0264(5) 1.0400(13) 0.2542(11) 0.092 Uiso 1 calc R .
C33 C -0.0278(10) 1.0956(21) 0.2709(19) 0.119(10) Uani 1 d . .
H33A H -0.0431(10) 1.0575(21) 0.2440(19) 0.143 Uiso 1 calc R .
C34 C -0.0449(14) 1.1497(28) 0.2959(30) 0.171(22) Uani 1 d . .
H34A H -0.0735(14) 1.1519(28) 0.2871(30) 0.205 Uiso 1 calc R .
C35 C -0.0315(11) 1.2039(22) 0.3316(24) 0.194(25) Uani 1 d . .
H35A H -0.0483(11) 1.2482(22) 0.3460(24) 0.232 Uiso 1 calc R .
C36 C 0.0185(8) 1.1985(16) 0.3554(15) 0.117(9) Uani 1 d . .
H36A H 0.0318(8) 1.2336(16) 0.3875(15) 0.141 Uiso 1 calc R .
C37 C 0.3094(5) 0.8812(9) 0.3360(9) 0.059(4) Uani 1 d . .
C38 C 0.3418(5) 0.9372(9) 0.3186(9) 0.061(4) Uani 1 d . .
H38A H 0.3356(5) 0.9931(9) 0.3104(9) 0.074 Uiso 1 calc R .
C39 C 0.3805(6) 0.9115(14) 0.3140(11) 0.086(6) Uani 1 d . .
H39A H 0.4013(6) 0.9500(14) 0.3030(11) 0.103 Uiso 1 calc R .
C40 C 0.3916(7) 0.8279(17) 0.3251(15) 0.105(8) Uani 1 d . .
H40A H 0.4194(7) 0.8108(17) 0.3236(15) 0.126 Uiso 1 calc R .
C41 C 0.3606(8) 0.7738(17) 0.3378(15) 0.119(9) Uani 1 d . .
H41A H 0.3672(8) 0.7176(17) 0.3433(15) 0.143 Uiso 1 calc R .
C42 C 0.3194(6) 0.7980(11) 0.3432(11) 0.080(5) Uani 1 d . .
H42A H 0.2986(6) 0.7587(11) 0.3517(11) 0.096 Uiso 1 calc R .
C43 C 0.2599(5) 1.0085(8) 0.4001(8) 0.051(3) Uani 1 d . .
C44 C 0.2354(4) 1.0814(8) 0.3888(8) 0.053(3) Uani 1 d . .
H44A H 0.2176(4) 1.0846(8) 0.3498(8) 0.064 Uiso 1 calc R .
C45 C 0.2381(6) 1.1494(11) 0.4370(12) 0.083(6) Uani 1 d . .
H45A H 0.2224(6) 1.1976(11) 0.4294(12) 0.100 Uiso 1 calc R .
C46 C 0.2635(6) 1.1436(11) 0.4938(12) 0.086(6) Uani 1 d . .
H46A H 0.2648(6) 1.1873(11) 0.5262(12) 0.103 Uiso 1 calc R .
C47 C 0.2885(6) 1.0712(12) 0.5046(9) 0.082(6) Uani 1 d . .
H47A H 0.3065(6) 1.0676(12) 0.5433(9) 0.098 Uiso 1 calc R .
C48 C 0.2854(5) 1.0068(10) 0.4570(9) 0.067(4) Uani 1 d . .
H48A H 0.3018(5) 0.9596(10) 0.4643(9) 0.081 Uiso 1 calc R .
C49 C 0.2260(4) 0.8412(9) 0.3921(8) 0.051(3) Uani 1 d . .
C50 C 0.2156(6) 0.7683(9) 0.3593(11) 0.076(5) Uani 1 d . .
H50A H 0.2235(6) 0.7604(9) 0.3123(11) 0.091 Uiso 1 calc R .
C51 C 0.1932(6) 0.7048(12) 0.3938(11) 0.083(5) Uani 1 d . .
H51A H 0.1864(6) 0.6554(12) 0.3705(11) 0.100 Uiso 1 calc R .
C52 C 0.1819(7) 0.7173(13) 0.4613(13) 0.091(6) Uani 1 d . .
H52A H 0.1678(7) 0.6752(13) 0.4855(13) 0.110 Uiso 1 calc R .
C53 C 0.1903(6) 0.7891(15) 0.4950(11) 0.095(6) Uani 1 d . .
H53A H 0.1816(6) 0.7963(15) 0.5417(11) 0.113 Uiso 1 calc R .
C54 C 0.2125(6) 0.8546(11) 0.4600(10) 0.073(5) Uani 1 d . .
H54A H 0.2177(6) 0.9051(11) 0.4828(10) 0.088 Uiso 1 calc R .
C55 C 0.3082(4) 1.0386(8) 0.1678(8) 0.049(3) Uani 1 d . .
C56 C 0.2970(5) 1.1028(8) 0.2135(8) 0.058(4) Uani 1 d . .
H56A H 0.2728(5) 1.0987(8) 0.2407(8) 0.069 Uiso 1 calc R .
C57 C 0.3219(8) 1.1723(9) 0.2181(10) 0.091(7) Uani 1 d . .
H57A H 0.3143(8) 1.2146(9) 0.2494(10) 0.109 Uiso 1 calc R .
C58 C 0.3586(5) 1.1821(10) 0.1773(13) 0.077(5) Uani 1 d . .
H58A H 0.3753(5) 1.2294(10) 0.1808(13) 0.092 Uiso 1 calc R .
C59 C 0.3679(4) 1.1190(10) 0.1332(12) 0.075(5) Uani 1 d . .
H59A H 0.3919(4) 1.1233(10) 0.1054(12) 0.090 Uiso 1 calc R .
C60 C 0.3432(5) 1.0462(9) 0.1268(11) 0.071(5) Uani 1 d . .
H60A H 0.3506(5) 1.0041(9) 0.0952(11) 0.085 Uiso 1 calc R .
C61 C 0.3001(4) 0.8514(8) 0.1565(8) 0.047(3) Uani 1 d . .
C62 C 0.3429(5) 0.8447(9) 0.1506(11) 0.073(5) Uani 1 d . .
H62A H 0.3595(5) 0.8925(9) 0.1500(11) 0.087 Uiso 1 calc R .
C63 C 0.3617(6) 0.7653(10) 0.1453(13) 0.085(6) Uani 1 d . .
H63A H 0.3906(6) 0.7609(10) 0.1412(13) 0.101 Uiso 1 calc R .
C64 C 0.3379(6) 0.6953(10) 0.1462(12) 0.082(6) Uani 1 d . .
H64A H 0.3501(6) 0.6435(10) 0.1381(12) 0.098 Uiso 1 calc R .
C65 C 0.2973(6) 0.7011(10) 0.1587(15) 0.107(9) Uani 1 d . .
H65A H 0.2812(6) 0.6528(10) 0.1615(15) 0.129 Uiso 1 calc R .
C66 C 0.2781(5) 0.7793(9) 0.1678(11) 0.073(5) Uani 1 d . .
H66A H 0.2502(5) 0.7821(9) 0.1816(11) 0.088 Uiso 1 calc R .
C67 C 0.2554(4) 0.9631(9) 0.0671(7) 0.051(3) Uani 1 d . .
C68 C 0.2457(6) 0.8949(15) 0.0228(9) 0.089(6) Uani 1 d . .
H68A H 0.2504(6) 0.8415(15) 0.0404(9) 0.107 Uiso 1 calc R .
C69 C 0.2306(8) 0.9014(22) -0.0410(13) 0.115(9) Uani 1 d . .
H69A H 0.2232(8) 0.8541(22) -0.0668(13) 0.138 Uiso 1 calc R .
C70 C 0.2258(8) 0.9773(27) -0.0688(13) 0.134(12) Uani 1 d . .
H70A H 0.2173(8) 0.9829(27) -0.1157(13) 0.161 Uiso 1 calc R .
C71 C 0.2338(7) 1.0512(17) -0.0264(13) 0.106(8) Uani 1 d . .
H71A H 0.2279(7) 1.1039(17) -0.0446(13) 0.128 Uiso 1 calc R .
C72 C 0.2498(5) 1.0433(11) 0.0392(9) 0.070(5) Uani 1 d . .
H72A H 0.2569(5) 1.0902(11) 0.0656(9) 0.084 Uiso 1 calc R .
C73 C 0.0560(6) 0.6687(11) 0.2941(11) 0.074(5) Uani 1 d . .
C74 C 0.0846(8) 0.6507(14) 0.3411(15) 0.111(8) Uani 1 d . .
H74A H 0.1060(8) 0.6885(14) 0.3509(15) 0.134 Uiso 1 calc R .
C75 C 0.0831(10) 0.5768(18) 0.3753(17) 0.140(11) Uani 1 d . .
H75A H 0.1036(10) 0.5633(18) 0.4084(17) 0.168 Uiso 1 calc R .
C76 C 0.0535(11) 0.5250(14) 0.3625(17) 0.125(10) Uani 1 d . .
H76A H 0.0536(11) 0.4740(14) 0.3861(17) 0.149 Uiso 1 calc R .
C77 C 0.0212(9) 0.5413(14) 0.3150(17) 0.111(8) Uani 1 d . .
H77A H -0.0004(9) 0.5032(14) 0.3082(17) 0.134 Uiso 1 calc R .
C78 C 0.0223(6) 0.6139(10) 0.2793(13) 0.090(6) Uani 1 d . .
H78A H 0.0018(6) 0.6276(10) 0.2464(13) 0.108 Uiso 1 calc R .
C79 C 0.0070(4) 0.8154(9) 0.2534(9) 0.066(5) Uani 1 d . .
C80 C -0.0192(6) 0.8370(14) 0.1995(14) 0.101(8) Uani 1 d . .
H80A H -0.0128(6) 0.8256(14) 0.1524(14) 0.122 Uiso 1 calc R .
C81 C -0.0579(8) 0.8793(17) 0.2201(21) 0.133(12) Uani 1 d . .
H81A H -0.0761(8) 0.8981(17) 0.1850(21) 0.160 Uiso 1 calc R .
C82 C -0.0684(8) 0.8922(21) 0.2915(28) 0.154(18) Uani 1 d . .
H82A H -0.0940(8) 0.9150(21) 0.3048(28) 0.185 Uiso 1 calc R .
C83 C -0.0455(8) 0.8747(16) 0.3297(22) 0.141(16) Uani 1 d . .
H83A H -0.0516(8) 0.8886(16) 0.3765(22) 0.169 Uiso 1 calc R .
C84 C -0.0064(6) 0.8324(13) 0.3191(14) 0.098(7) Uani 1 d . .
H84A H 0.0097(6) 0.8168(13) 0.3581(14) 0.118 Uiso 1 calc R .
C85 C 0.0605(4) 0.7427(9) 0.1495(7) 0.055(4) Uani 1 d . .
H85A H 0.0464(4) 0.7862(9) 0.1228(7) 0.065 Uiso 1 calc R .
H85B H 0.0456(4) 0.6907(9) 0.1413(7) 0.065 Uiso 1 calc R .
C86 C 0.1118(5) 0.7031(8) 0.0239(8) 0.051(3) Uani 1 d . .
C87 C 0.1342(5) 0.7480(10) -0.0267(9) 0.065(4) Uani 1 d . .
H87A H 0.1485(5) 0.7962(10) -0.0137(9) 0.077 Uiso 1 calc R .
C88 C 0.1351(7) 0.7218(13) -0.0948(11) 0.090(6) Uani 1 d . .
H88A H 0.1509(7) 0.7518(13) -0.1274(11) 0.108 Uiso 1 calc R .
C89 C 0.1140(6) 0.6542(15) -0.1177(10) 0.088(6) Uani 1 d . .
H89A H 0.1143(6) 0.6394(15) -0.1655(10) 0.106 Uiso 1 calc R .
C90 C 0.0918(7) 0.6066(14) -0.0684(12) 0.093(6) Uani 1 d . .
H90A H 0.0783(7) 0.5576(14) -0.0818(12) 0.111 Uiso 1 calc R .
C91 C 0.0904(6) 0.6336(11) -0.0013(10) 0.078(5) Uani 1 d . .
H91A H 0.0739(6) 0.6040(11) 0.0307(10) 0.094 Uiso 1 calc R .
C92 C 0.1377(5) 0.6441(8) 0.1622(8) 0.053(3) Uani 1 d . .
C93 C 0.1774(5) 0.6516(9) 0.1898(9) 0.065(4) Uani 1 d . .
H93A H 0.1909(5) 0.7030(9) 0.1880(9) 0.078 Uiso 1 calc R .
C94 C 0.1981(7) 0.5829(12) 0.2207(11) 0.087(6) Uani 1 d . .
H94A H 0.2249(7) 0.5882(12) 0.2395(11) 0.104 Uiso 1 calc R .
C95 C 0.1782(8) 0.5103(11) 0.2220(14) 0.100(7) Uani 1 d . .
H95A H 0.1915(8) 0.4644(11) 0.2420(14) 0.120 Uiso 1 calc R .
C96 C 0.1378(8) 0.5000(11) 0.1946(16) 0.112(9) Uani 1 d . .
H96A H 0.1247(8) 0.4482(11) 0.1931(16) 0.135 Uiso 1 calc R .
C97 C 0.1192(6) 0.5686(10) 0.1709(13) 0.089(6) Uani 1 d . .
H97A H 0.0910(6) 0.5646(10) 0.1592(13) 0.106 Uiso 1 calc R .
P7 P 0.1787(2) 0.9387(3) -0.2753(3) 0.0690(12) Uani 1 d . .
F1 F 0.2001(6) 0.9880(13) -0.3394(12) 0.188(8) Uiso 1 d . .
F2 F 0.1579(7) 0.8922(15) -0.2139(15) 0.212(9) Uiso 1 d . .
F3 F 0.1776(7) 1.0108(15) -0.2265(16) 0.219(10) Uiso 1 d . .
F4 F 0.2208(8) 0.9017(16) -0.2496(15) 0.231(10) Uiso 1 d . .
F5 F 0.1423(6) 0.9812(12) -0.3069(11) 0.165(7) Uiso 1 d . .
F6 F 0.1789(7) 0.8694(12) -0.3254(13) 0.183(8) Uiso 1 d . .
P8 P -0.03492(15) 0.5626(3) 0.0817(3) 0.0814(14) Uani 1 d . .
F7 F -0.0798(5) 0.5734(10) 0.0550(10) 0.148(6) Uiso 1 d . .
F8 F -0.0359(6) 0.6510(11) 0.1129(11) 0.160(6) Uiso 1 d . .
F9 F 0.0100(4) 0.5518(7) 0.1126(8) 0.115(4) Uiso 1 d . .
F10 F -0.0181(6) 0.5888(12) 0.0079(11) 0.172(7) Uiso 1 d . .
F11 F -0.0362(5) 0.4682(10) 0.0573(10) 0.147(6) Uiso 1 d . .
F12 F -0.0512(5) 0.5300(10) 0.1566(11) 0.153(6) Uiso 1 d . .

loop_
_atom_type_symbol
_atom_type_description
_atom_type_scat_dispersion_real
_atom_type_scat_dispersion_imag
_atom_type_scat_source
C C 0.0033 0.0016 'International Tables Vol C Tables 4.2.6.8 and 6.1.1.4'
H H 0.0000 0.0000 'International Tables Vol C Tables 4.2.6.8 and 6.1.1.4'
F F 0.0171 0.0103 'International Tables Vol C Tables 4.2.6.8 and 6.1.1.4'
P P 0.1023 0.0942 'International Tables Vol C Tables 4.2.6.8 and 6.1.1.4'
S S 0.1246 0.1234 'International Tables Vol C Tables 4.2.6.8 and 6.1.1.4'
Pt Pt -1.7033 8.3905 'International Tables Vol C Tables 4.2.6.8 and 6.1.1.4'
Au Au -2.0133 8.8022 'International Tables Vol C Tables 4.2.6.8 and 6.1.1.4'

loop_
_geom_angle_atom_site_label_1
_geom_angle_atom_site_label_2
_geom_angle_atom_site_label_3
_geom_angle
_geom_angle_site_symmetry_1
_geom_angle_site_symmetry_3
_geom_angle_publ_flag
P1 Pt1 P2 101.54(13) . . ?
P1 Pt1 S2 85.37(12) . . ?
P2 Pt1 S2 169.81(12) . . ?
P1 Pt1 S1 169.08(12) . . ?
P2 Pt1 S1 88.91(12) . . ?
S2 Pt1 S1 83.86(10) . . ?
P1 Pt1 Au3 133.66(9) . . ?
P2 Pt1 Au3 98.40(10) . . ?
S2 Pt1 Au3 81.73(7) . . ?
S1 Pt1 Au3 46.09(8) . . ?
P4 Pt2 P3 99.10(13) . . ?
P4 Pt2 S2 91.75(11) . . ?
P3 Pt2 S2 167.96(11) . . ?
P4 Pt2 S1 175.65(11) . . ?
P3 Pt2 S1 84.78(12) . . ?
S2 Pt2 S1 84.21(10) . . ?
P5 Au3 S1 174.82(12) . . ?
P5 Au3 Au4 92.43(11) . . ?
S1 Au3 Au4 91.86(8) . . ?
P5 Au3 Pt1 131.64(10) . . ?
S1 Au3 Pt1 47.22(7) . . ?
Au4 Au3 Pt1 74.28(2) . . ?
P6 Au4 S2 175.05(11) . . ?
P6 Au4 Au3 87.46(10) . . ?
S2 Au4 Au3 90.40(8) . . ?
Au3 S1 Pt1 86.69(10) . . ?
Au3 S1 Pt2 107.84(12) . . ?
Pt1 S1 Pt2 89.90(10) . . ?
Au4 S2 Pt2 93.38(10) . . ?
Au4 S2 Pt1 105.42(12) . . ?
Pt2 S2 Pt1 91.82(11) . . ?
C13 P1 C1 100.6(7) . . ?
C13 P1 C7 105.7(8) . . ?
C1 P1 C7 108.9(10) . . ?
C13 P1 Pt1 123.8(6) . . ?
C1 P1 Pt1 111.2(6) . . ?
C7 P1 Pt1 105.9(5) . . ?
C19 P2 C31 109.9(8) . . ?
C19 P2 C25 103.4(8) . . ?
C31 P2 C25 102.7(7) . . ?
C19 P2 Pt1 110.3(6) . . ?
C31 P2 Pt1 115.0(7) . . ?
C25 P2 Pt1 114.8(5) . . ?
C43 P3 C37 102.0(7) . . ?
C43 P3 C49 104.1(7) . . ?
C37 P3 C49 105.7(7) . . ?
C43 P3 Pt2 113.6(5) . . ?
C37 P3 Pt2 121.1(5) . . ?
C49 P3 Pt2 108.8(5) . . ?
C67 P4 C61 102.7(7) . . ?
C67 P4 C55 100.2(6) . . ?
C61 P4 C55 110.6(6) . . ?
C67 P4 Pt2 114.1(5) . . ?
C61 P4 Pt2 112.8(4) . . ?
C55 P4 Pt2 115.2(5) . . ?
C85 P5 C79 104.0(8) . . ?
C85 P5 C73 108.7(8) . . ?
C79 P5 C73 105.7(8) . . ?
C85 P5 Au3 111.7(4) . . ?
C79 P5 Au3 111.0(4) . . ?
C73 P5 Au3 115.1(7) . . ?
C86 P6 C92 106.4(6) . . ?
C86 P6 C85 107.3(7) . . ?
C92 P6 C85 106.6(7) . . ?
C86 P6 Au4 112.9(5) . . ?
C92 P6 Au4 117.2(5) . . ?
C85 P6 Au4 105.9(4) . . ?
C6 C1 C2 115.5(16) . . ?
C6 C1 P1 123.5(12) . . ?
C2 C1 P1 120.5(13) . . ?
C3 C2 C1 121.8(21) . . ?
C2 C3 C4 121.0(23) . . ?
C5 C4 C3 117.3(22) . . ?
C4 C5 C6 121.3(21) . . ?
C5 C6 C1 121.8(17) . . ?
C12 C7 C8 117.2(21) . . ?
C12 C7 P1 121.3(18) . . ?
C8 C7 P1 121.2(20) . . ?
C9 C8 C7 117.7(31) . . ?
C8 C9 C10 118.2(33) . . ?
C9 C10 C11 125.3(33) . . ?
C12 C11 C10 113.3(33) . . ?
C11 C12 C7 128.1(31) . . ?
C14 C13 C18 118.2(17) . . ?
C14 C13 P1 124.7(15) . . ?
C18 C13 P1 116.8(13) . . ?
C15 C14 C13 122.2(27) . . ?
C16 C15 C14 119.1(29) . . ?
C15 C16 C17 123.9(25) . . ?
C16 C17 C18 116.2(23) . . ?
C13 C18 C17 120.3(20) . . ?
C20 C19 C24 115.6(18) . . ?
C20 C19 P2 125.3(18) . . ?
C24 C19 P2 119.0(13) . . ?
C19 C20 C21 124.0(25) . . ?
C20 C21 C22 118.1(23) . . ?
C23 C22 C21 116.6(24) . . ?
C22 C23 C24 123.4(27) . . ?
C23 C24 C19 121.9(21) . . ?
C26 C25 C30 124.7(19) . . ?
C26 C25 P2 118.0(14) . . ?
C30 C25 P2 117.3(15) . . ?
C25 C26 C27 119.4(22) . . ?
C28 C27 C26 117.3(25) . . ?
C27 C28 C29 124.0(23) . . ?
C30 C29 C28 120.3(23) . . ?
C29 C30 C25 114.3(21) . . ?
C36 C31 C32 121.3(20) . . ?
C36 C31 P2 120.1(19) . . ?
C32 C31 P2 118.5(13) . . ?
C33 C32 C31 120.3(22) . . ?
C34 C33 C32 122.9(41) . . ?
C33 C34 C35 129.0(53) . . ?
C34 C35 C36 117.7(31) . . ?
C31 C36 C35 108.4(27) . . ?
C42 C37 C38 117.8(14) . . ?
C42 C37 P3 122.5(14) . . ?
C38 C37 P3 119.4(11) . . ?
C39 C38 C37 120.8(16) . . ?
C38 C39 C40 122.2(20) . . ?
C41 C40 C39 117.2(20) . . ?
C40 C41 C42 122.6(22) . . ?
C41 C42 C37 119.2(20) . . ?
C48 C43 C44 118.0(13) . . ?
C48 C43 P3 121.8(11) . . ?
C44 C43 P3 120.2(11) . . ?
C45 C44 C43 120.0(14) . . ?
C46 C45 C44 119.4(16) . . ?
C45 C46 C47 120.6(16) . . ?
C48 C47 C46 118.7(15) . . ?
C43 C48 C47 123.3(15) . . ?
C50 C49 C54 118.9(16) . . ?
C50 C49 P3 117.6(13) . . ?
C54 C49 P3 123.3(12) . . ?
C49 C50 C51 122.3(19) . . ?
C52 C51 C50 118.0(19) . . ?
C51 C52 C53 121.6(19) . . ?
C52 C53 C54 120.8(19) . . ?
C49 C54 C53 118.2(17) . . ?
C60 C55 C56 119.7(13) . . ?
C60 C55 P4 122.4(12) . . ?
C56 C55 P4 117.6(11) . . ?
C57 C56 C55 119.5(16) . . ?
C56 C57 C58 122.5(17) . . ?
C59 C58 C57 116.0(14) . . ?
C58 C59 C60 123.4(17) . . ?
C55 C60 C59 118.9(16) . . ?
C66 C61 C62 117.2(13) . . ?
C66 C61 P4 118.1(10) . . ?
C62 C61 P4 124.5(10) . . ?
C61 C62 C63 119.9(14) . . ?
C64 C63 C62 120.5(17) . . ?
C65 C64 C63 119.7(16) . . ?
C64 C65 C66 120.7(15) . . ?
C61 C66 C65 120.7(14) . . ?
C72 C67 C68 117.4(16) . . ?
C72 C67 P4 120.1(11) . . ?
C68 C67 P4 122.5(13) . . ?
C69 C68 C67 124.6(26) . . ?
C68 C69 C70 118.6(27) . . ?
C69 C70 C71 120.6(23) . . ?
C72 C71 C70 119.7(23) . . ?
C71 C72 C67 118.8(20) . . ?
C74 C73 C78 121.9(20) . . ?
C74 C73 P5 121.2(16) . . ?
C78 C73 P5 117.0(17) . . ?
C73 C74 C75 119.5(25) . . ?
C76 C75 C74 120.4(29) . . ?
C75 C76 C77 123.2(25) . . ?
C78 C77 C76 117.7(24) . . ?
C77 C78 C73 117.3(25) . . ?
C84 C79 C80 116.2(18) . . ?
C84 C79 P5 118.5(16) . . ?
C80 C79 P5 125.3(14) . . ?
C79 C80 C81 116.1(23) . . ?
C82 C81 C80 121.6(26) . . ?
C83 C82 C81 116.5(31) . . ?
C82 C83 C84 129.0(42) . . ?
C79 C84 C83 120.2(27) . . ?
P5 C85 P6 112.9(8) . . ?
C87 C86 C91 115.7(14) . . ?
C87 C86 P6 119.9(11) . . ?
C91 C86 P6 124.2(12) . . ?
C88 C87 C86 120.0(17) . . ?
C89 C88 C87 123.1(20) . . ?
C88 C89 C90 118.7(19) . . ?
C91 C90 C89 118.0(20) . . ?
C90 C91 C86 124.4(18) . . ?
C97 C92 C93 115.7(15) . . ?
C97 C92 P6 125.4(13) . . ?
C93 C92 P6 118.9(11) . . ?
C92 C93 C94 121.4(15) . . ?
C95 C94 C93 117.7(20) . . ?
C94 C95 C96 122.7(19) . . ?
C97 C96 C95 116.0(18) . . ?
C96 C97 C92 125.8(19) . . ?
F6 P7 F5 95.4(12) . . ?
F6 P7 F3 177.8(14) . . ?
F5 P7 F3 82.6(12) . . ?
F6 P7 F2 97.0(12) . . ?
F5 P7 F2 100.8(12) . . ?
F3 P7 F2 84.2(14) . . ?
F6 P7 F4 84.7(13) . . ?
F5 P7 F4 171.7(13) . . ?
F3 P7 F4 97.2(14) . . ?
F2 P7 F4 87.4(13) . . ?
F6 P7 F1 83.4(12) . . ?
F5 P7 F1 78.7(11) . . ?
F3 P7 F1 95.4(13) . . ?
F2 P7 F1 179.4(12) . . ?
F4 P7 F1 93.0(13) . . ?
F7 P8 F8 90.1(10) . . ?
F7 P8 F10 89.9(10) . . ?
F8 P8 F10 95.8(11) . . ?
F7 P8 F9 177.3(10) . . ?
F8 P8 F9 88.8(9) . . ?
F10 P8 F9 92.6(9) . . ?
F7 P8 F11 89.3(9) . . ?
F8 P8 F11 173.8(11) . . ?
F10 P8 F11 90.4(10) . . ?
F9 P8 F11 91.5(8) . . ?
F7 P8 F12 91.3(10) . . ?
F8 P8 F12 87.5(10) . . ?
F10 P8 F12 176.5(11) . . ?
F9 P8 F12 86.2(9) . . ?
F11 P8 F12 86.3(9) . . ?

loop_
_geom_bond_atom_site_label_1
_geom_bond_atom_site_label_2
_geom_bond_distance
_geom_bond_site_symmetry_2
_geom_bond_publ_flag
Pt1 P1 2.270(3) . ?
Pt1 P2 2.320(4) . ?
Pt1 S2 2.365(3) . ?
Pt1 S1 2.379(3) . ?
Pt1 Au3 3.2354(7) . ?
Pt2 P4 2.271(3) . ?
Pt2 P3 2.316(3) . ?
Pt2 S2 2.331(3) . ?
Pt2 S1 2.396(3) . ?
Au3 P5 2.265(3) . ?
Au3 S1 2.335(3) . ?
Au3 Au4 2.9054(7) . ?
Au4 P6 2.258(3) . ?
Au4 S2 2.307(3) . ?
P1 C13 1.806(14) . ?
P1 C1 1.80(2) . ?
P1 C7 1.87(2) . ?
P2 C19 1.84(2) . ?
P2 C31 1.85(2) . ?
P2 C25 1.87(2) . ?
P3 C43 1.827(14) . ?
P3 C37 1.841(15) . ?
P3 C49 1.84(2) . ?
P4 C67 1.818(15) . ?
P4 C61 1.822(13) . ?
P4 C55 1.847(13) . ?
P5 C85 1.802(14) . ?
P5 C79 1.81(2) . ?
P5 C73 1.86(2) . ?
P6 C86 1.806(14) . ?
P6 C92 1.81(2) . ?
P6 C85 1.858(13) . ?
C1 C6 1.38(2) . ?
C1 C2 1.41(2) . ?
C2 C3 1.33(3) . ?
C3 C4 1.40(4) . ?
C4 C5 1.35(3) . ?
C5 C6 1.37(2) . ?
C7 C12 1.35(3) . ?
C7 C8 1.40(3) . ?
C8 C9 1.39(4) . ?
C9 C10 1.36(5) . ?
C10 C11 1.37(5) . ?
C11 C12 1.30(3) . ?
C13 C14 1.38(3) . ?
C13 C18 1.39(2) . ?
C14 C15 1.38(3) . ?
C15 C16 1.31(5) . ?
C16 C17 1.41(4) . ?
C17 C18 1.43(3) . ?
C19 C20 1.34(3) . ?
C19 C24 1.40(3) . ?
C20 C21 1.41(3) . ?
C21 C22 1.43(4) . ?
C22 C23 1.34(4) . ?
C23 C24 1.37(2) . ?
C25 C26 1.36(3) . ?
C25 C30 1.40(2) . ?
C26 C27 1.39(3) . ?
C27 C28 1.33(4) . ?
C28 C29 1.39(4) . ?
C29 C30 1.39(3) . ?
C31 C36 1.34(3) . ?
C31 C32 1.35(3) . ?
C32 C33 1.34(3) . ?
C33 C34 1.13(5) . ?
C34 C35 1.18(6) . ?
C35 C36 1.66(5) . ?
C37 C42 1.38(2) . ?
C37 C38 1.41(2) . ?
C38 C39 1.30(2) . ?
C39 C40 1.40(3) . ?
C40 C41 1.34(3) . ?
C41 C42 1.38(3) . ?
C43 C48 1.35(2) . ?
C43 C44 1.42(2) . ?
C44 C45 1.42(2) . ?
C45 C46 1.35(3) . ?
C46 C47 1.42(3) . ?
C47 C48 1.37(2) . ?
C49 C50 1.36(2) . ?
C49 C54 1.37(2) . ?
C50 C51 1.40(2) . ?
C51 C52 1.34(3) . ?
C52 C53 1.34(3) . ?
C53 C54 1.43(3) . ?
C55 C60 1.36(2) . ?
C55 C56 1.39(2) . ?
C56 C57 1.37(2) . ?
C57 C58 1.41(3) . ?
C58 C59 1.34(3) . ?
C59 C60 1.41(2) . ?
C61 C66 1.37(2) . ?
C61 C62 1.38(2) . ?
C62 C63 1.41(2) . ?
C63 C64 1.35(2) . ?
C64 C65 1.32(2) . ?
C65 C66 1.40(2) . ?
C67 C72 1.40(2) . ?
C67 C68 1.41(2) . ?
C68 C69 1.30(3) . ?
C69 C70 1.33(4) . ?
C70 C71 1.45(4) . ?
C71 C72 1.34(3) . ?
C73 C74 1.31(3) . ?
C73 C78 1.42(3) . ?
C74 C75 1.35(3) . ?
C75 C76 1.28(4) . ?
C76 C77 1.39(4) . ?
C77 C78 1.34(3) . ?
C79 C84 1.34(3) . ?
C79 C80 1.36(3) . ?
C80 C81 1.46(3) . ?
C81 C82 1.40(5) . ?
C82 C83 1.07(5) . ?
C83 C84 1.43(3) . ?
C86 C87 1.39(2) . ?
C86 C91 1.39(2) . ?
C87 C88 1.35(3) . ?
C88 C89 1.35(3) . ?
C89 C90 1.40(3) . ?
C90 C91 1.34(3) . ?
C92 C97 1.35(2) . ?
C92 C93 1.38(2) . ?
C93 C94 1.41(2) . ?
C94 C95 1.33(3) . ?
C95 C96 1.40(3) . ?
C96 C97 1.33(3) . ?
P7 F6 1.46(2) . ?
P7 F5 1.48(2) . ?
P7 F3 1.48(3) . ?
P7 F2 1.53(3) . ?
P7 F4 1.55(3) . ?
P7 F1 1.60(2) . ?
P8 F7 1.53(2) . ?
P8 F8 1.53(2) . ?
P8 F10 1.55(2) . ?
P8 F9 1.558(15) . ?
P8 F11 1.58(2) . ?
P8 F12 1.59(2) . ?
